data_1553777
loop_
_publ_author_name
'Meng, Ke'
'Xia, Jingzhao'
'Wang, Yanzhao'
'Zhang, Xinghua'
'Yang, Guoqiang'
'Zhang, Wanbin'

_publ_section_title
;
 Ir/BiphPHOX-catalyzed asymmetric hydrogenation of 3-substituted
 2,5-dihydropyrroles and 2,5-dihydrothiophene 1,1-dioxides
;
_journal_issue 8
_journal_name_full 'Organic Chemistry Frontiers'
_journal_page_first 1601
_journal_paper_doi 10.1039/C7QO00248C
_journal_volume 4
_journal_year 2017
_chemical_absolute_configuration ad
_chemical_formula_moiety ' C10 H12 O2 S'
_chemical_formula_sum 'C10 H12 O2 S'
_chemical_formula_weight 196.26
_space_group_crystal_system orthorhombic
_space_group_IT_number 19
_space_group_name_Hall 'P 2ac 2ab'
_space_group_name_H-M_alt 'P 21 21 21'
_atom_sites_solution_hydrogens geom
_audit_creation_method SHELXL-2014
_audit_update_record
;
2017-03-15 deposited with the CCDC.
2017-05-11 downloaded from the CCDC.
;
_cell_angle_alpha 90
_cell_angle_beta 90
_cell_angle_gamma 90
_cell_formula_units_Z 4
_cell_length_a 5.7817(12)
_cell_length_b 8.2558(10)
_cell_length_c 19.972(2)
_cell_measurement_reflns_used 7254
_cell_measurement_temperature 293(2)
_cell_measurement_theta_max 68.17
_cell_measurement_theta_min 5.80
_cell_volume 953.3(2)
_computing_cell_refinement 'Bruker SAINT'
_computing_data_collection 'Bruker APEX2'
_computing_data_reduction 'Bruker SAINT'
_computing_molecular_graphics 'Bruker SHELXTL'
_computing_publication_material 'Bruker SHELXTL'
_computing_structure_refinement 'SHELXL-2014 (Sheldrick, 2014)'
_computing_structure_solution 'SHELXS-97 (Sheldrick 2008)'
_diffrn_ambient_temperature 293(2)
_diffrn_measured_fraction_theta_full 0.986
_diffrn_measured_fraction_theta_max 0.987
_diffrn_measurement_device_type 'CCD area detector'
_diffrn_measurement_method 'phi and omega scans'
_diffrn_radiation_type CuK\a
_diffrn_radiation_wavelength 1.54178
_diffrn_reflns_av_R_equivalents 0.0918
_diffrn_reflns_av_unetI/netI 0.0429
_diffrn_reflns_Laue_measured_fraction_full 0.986
_diffrn_reflns_Laue_measured_fraction_max 0.987
_diffrn_reflns_limit_h_max 6
_diffrn_reflns_limit_h_min -6
_diffrn_reflns_limit_k_max 9
_diffrn_reflns_limit_k_min -9
_diffrn_reflns_limit_l_max 22
_diffrn_reflns_limit_l_min -24
_diffrn_reflns_number 7722
_diffrn_reflns_point_group_measured_fraction_full 0.989
_diffrn_reflns_point_group_measured_fraction_max 0.989
_diffrn_reflns_theta_full 67.679
_diffrn_reflns_theta_max 68.297
_diffrn_reflns_theta_min 5.799
_diffrn_source 'sealed tube'
_exptl_absorpt_coefficient_mu 2.721
_exptl_absorpt_correction_type none
_exptl_crystal_colour colorless
_exptl_crystal_density_diffrn 1.367
_exptl_crystal_description block
_exptl_crystal_F_000 416
_refine_diff_density_max 0.246
_refine_diff_density_min -0.312
_refine_diff_density_rms 0.050
_refine_ls_abs_structure_details
;
 Refined as an inversion twin.
;
_refine_ls_abs_structure_Flack 0.01(3)
_refine_ls_extinction_method none
_refine_ls_goodness_of_fit_ref 1.079
_refine_ls_hydrogen_treatment constr
_refine_ls_matrix_type full
_refine_ls_number_parameters 119
_refine_ls_number_reflns 1709
_refine_ls_number_restraints 0
_refine_ls_restrained_S_all 1.079
_refine_ls_R_factor_all 0.0341
_refine_ls_R_factor_gt 0.0340
_refine_ls_shift/su_max 0.000
_refine_ls_shift/su_mean 0.000
_refine_ls_structure_factor_coef Fsqd
_refine_ls_weighting_details 'w=1/[\s^2^(Fo^2^)+(0.0438P)^2^+0.3361P] where P=(Fo^2^+2Fc^2^)/3'
_refine_ls_weighting_scheme calc
_refine_ls_wR_factor_gt 0.0898
_refine_ls_wR_factor_ref 0.0900
_reflns_Friedel_coverage 0.669
_reflns_Friedel_fraction_full 0.993
_reflns_Friedel_fraction_max 0.993
_reflns_number_gt 1701
_reflns_number_total 1709
_reflns_threshold_expression 'I > 2\s(I)'
_cod_data_source_file c7qo00248c2.cif
_cod_data_source_block a
_cod_original_formula_sum ' C10 H12 O2 S'
_cod_database_code 1553777
_shelx_space_group_comment
;
The symmetry employed for this shelxl refinement is uniquely defined
by the following loop, which should always be used as a source of
symmetry information in preference to the above space-group names.
They are only intended as comments.
;
_shelxl_version_number 2014-3

loop_
_space_group_symop_operation_xyz
'x, y, z'
'-x+1/2, -y, z+1/2'
'x+1/2, -y+1/2, -z'
'-x, y+1/2, -z+1/2'

loop_
_atom_site_label
_atom_site_type_symbol
_atom_site_fract_x
_atom_site_fract_y
_atom_site_fract_z
_atom_site_U_iso_or_equiv
_atom_site_adp_type
_atom_site_occupancy
_atom_site_site_symmetry_order
_atom_site_calc_flag
_atom_site_refinement_flags_posn
_atom_site_refinement_flags_adp
C1 C 0.6649(5) -0.0744(4) 0.01407(14) 0.0314(6) Uani 1 1 d . .
H1A H 0.6290 -0.1772 -0.0070 0.038 Uiso 1 1 calc R U
H1B H 0.8000 -0.0286 -0.0076 0.038 Uiso 1 1 calc R U
C2 C 0.7096(6) -0.0978(4) 0.08860(15) 0.0374(7) Uani 1 1 d . .
H2A H 0.8665 -0.0646 0.0990 0.045 Uiso 1 1 calc R U
H2B H 0.6946 -0.2117 0.0997 0.045 Uiso 1 1 calc R U
C3 C 0.5372(5) 0.0021(3) 0.13161(15) 0.0294(6) Uani 1 1 d . .
H3 H 0.4020 -0.0658 0.1408 0.035 Uiso 1 1 calc R U
C4 C 0.4589(5) 0.1452(3) 0.08860(13) 0.0252(5) Uani 1 1 d . .
H4A H 0.5743 0.2305 0.0885 0.030 Uiso 1 1 calc R U
H4B H 0.3136 0.1891 0.1047 0.030 Uiso 1 1 calc R U
C5 C 0.6420(5) 0.0529(3) 0.19813(13) 0.0270(6) Uani 1 1 d . .
C6 C 0.5399(6) 0.0031(3) 0.25751(16) 0.0353(7) Uani 1 1 d . .
H6 H 0.4040 -0.0571 0.2563 0.042 Uiso 1 1 calc R U
C7 C 0.6385(7) 0.0423(4) 0.31877(15) 0.0445(8) Uani 1 1 d . .
H7 H 0.5684 0.0084 0.3583 0.053 Uiso 1 1 calc R U
C8 C 0.8395(7) 0.1310(4) 0.32125(16) 0.0449(8) Uani 1 1 d . .
H8 H 0.9070 0.1553 0.3623 0.054 Uiso 1 1 calc R U
C9 C 0.9410(6) 0.1838(4) 0.26268(16) 0.0404(7) Uani 1 1 d . .
H9 H 1.0754 0.2456 0.2643 0.049 Uiso 1 1 calc R U
C10 C 0.8433(5) 0.1452(4) 0.20177(15) 0.0327(6) Uani 1 1 d . .
H10 H 0.9129 0.1812 0.1625 0.039 Uiso 1 1 calc R U
O1 O 0.4598(4) 0.1788(2) -0.04461(10) 0.0363(5) Uani 1 1 d . .
O2 O 0.2161(3) -0.0336(2) 0.00546(12) 0.0387(5) Uani 1 1 d . .
S1 S 0.42628(10) 0.06012(7) 0.00770(3) 0.0233(2) Uani 1 1 d . .

loop_
_atom_site_aniso_label
_atom_site_aniso_U_11
_atom_site_aniso_U_22
_atom_site_aniso_U_33
_atom_site_aniso_U_23
_atom_site_aniso_U_13
_atom_site_aniso_U_12
C1 0.0285(13) 0.0363(14) 0.0295(14) -0.0010(12) -0.0001(11) 0.0112(12)
C2 0.0475(18) 0.0343(16) 0.0305(15) -0.0029(12) -0.0071(13) 0.0202(14)
C3 0.0314(14) 0.0248(12) 0.0322(15) 0.0029(10) 0.0004(12) -0.0005(11)
C4 0.0252(13) 0.0219(12) 0.0286(12) -0.0010(10) -0.0014(11) 0.0034(11)
C5 0.0293(13) 0.0234(12) 0.0283(13) 0.0005(11) -0.0010(10) 0.0055(12)
C6 0.0377(17) 0.0269(14) 0.0413(17) 0.0036(11) 0.0052(14) -0.0043(12)
C7 0.068(2) 0.0372(16) 0.0285(15) 0.0082(13) 0.0087(15) -0.0024(18)
C8 0.063(2) 0.0402(16) 0.0315(15) 0.0001(14) -0.0141(15) -0.0033(17)
C9 0.0353(16) 0.0374(16) 0.0485(18) 0.0006(13) -0.0078(14) -0.0039(14)
C10 0.0301(14) 0.0355(15) 0.0323(15) 0.0034(12) 0.0045(12) -0.0003(13)
O1 0.0406(11) 0.0365(10) 0.0317(10) 0.0119(8) -0.0044(9) -0.0007(10)
O2 0.0229(9) 0.0347(10) 0.0584(15) -0.0068(11) -0.0051(9) -0.0082(8)
S1 0.0198(3) 0.0224(3) 0.0276(3) 0.0011(2) -0.0031(2) 0.0004(2)

loop_
_atom_type_symbol
_atom_type_description
_atom_type_scat_dispersion_real
_atom_type_scat_dispersion_imag
_atom_type_scat_source
C C 0.0181 0.0091 'International Tables Vol C Tables 4.2.6.8 and 6.1.1.4'
H H 0.0000 0.0000 'International Tables Vol C Tables 4.2.6.8 and 6.1.1.4'
N N 0.0311 0.0180 'International Tables Vol C Tables 4.2.6.8 and 6.1.1.4'
O O 0.0492 0.0322 'International Tables Vol C Tables 4.2.6.8 and 6.1.1.4'
S S 0.3331 0.5567 'International Tables Vol C Tables 4.2.6.8 and 6.1.1.4'

loop_
_geom_angle_atom_site_label_1
_geom_angle_atom_site_label_2
_geom_angle_atom_site_label_3
_geom_angle
C2 C1 S1 106.33(19)
C2 C1 H1A 110.5
S1 C1 H1A 110.5
C2 C1 H1B 110.5
S1 C1 H1B 110.5
H1A C1 H1B 108.7
C1 C2 C3 111.4(2)
C1 C2 H2A 109.4
C3 C2 H2A 109.4
C1 C2 H2B 109.4
C3 C2 H2B 109.4
H2A C2 H2B 108.0
C5 C3 C4 113.4(2)
C5 C3 C2 112.0(2)
C4 C3 C2 106.8(2)
C5 C3 H3 108.2
C4 C3 H3 108.2
C2 C3 H3 108.2
C3 C4 S1 103.76(18)
C3 C4 H4A 111.0
S1 C4 H4A 111.0
C3 C4 H4B 111.0
S1 C4 H4B 111.0
H4A C4 H4B 109.0
C6 C5 C10 118.2(3)
C6 C5 C3 119.7(3)
C10 C5 C3 122.0(2)
C5 C6 C7 120.6(3)
C5 C6 H6 119.7
C7 C6 H6 119.7
C8 C7 C6 120.2(3)
C8 C7 H7 119.9
C6 C7 H7 119.9
C7 C8 C9 119.8(3)
C7 C8 H8 120.1
C9 C8 H8 120.1
C8 C9 C10 120.0(3)
C8 C9 H9 120.0
C10 C9 H9 120.0
C9 C10 C5 121.0(3)
C9 C10 H10 119.5
C5 C10 H10 119.5
O2 S1 O1 117.04(13)
O2 S1 C4 109.32(13)
O1 S1 C4 112.10(12)
O2 S1 C1 108.77(13)
O1 S1 C1 111.81(14)
C4 S1 C1 95.72(13)

loop_
_geom_bond_atom_site_label_1
_geom_bond_atom_site_label_2
_geom_bond_distance
C1 C2 1.523(4)
C1 S1 1.776(3)
C1 H1A 0.9700
C1 H1B 0.9700
C2 C3 1.553(4)
C2 H2A 0.9700
C2 H2B 0.9700
C3 C5 1.519(4)
C3 C4 1.529(4)
C3 H3 0.9800
C4 S1 1.772(3)
C4 H4A 0.9700
C4 H4B 0.9700
C5 C6 1.387(4)
C5 C10 1.393(4)
C6 C7 1.388(5)
C6 H6 0.9300
C7 C8 1.374(5)
C7 H7 0.9300
C8 C9 1.379(5)
C8 H8 0.9300
C9 C10 1.379(4)
C9 H9 0.9300
C10 H10 0.9300
O1 S1 1.4452(19)
O2 S1 1.4414(19)

loop_
_geom_torsion_atom_site_label_1
_geom_torsion_atom_site_label_2
_geom_torsion_atom_site_label_3
_geom_torsion_atom_site_label_4
_geom_torsion
S1 C1 C2 C3 -0.4(3)
C1 C2 C3 C5 -150.4(3)
C1 C2 C3 C4 -25.7(3)
C5 C3 C4 S1 163.5(2)
C2 C3 C4 S1 39.7(3)
C4 C3 C5 C6 119.0(3)
C2 C3 C5 C6 -120.0(3)
C4 C3 C5 C10 -62.8(3)
C2 C3 C5 C10 58.2(3)
C10 C5 C6 C7 -1.1(4)
C3 C5 C6 C7 177.2(3)
C5 C6 C7 C8 -0.1(5)
C6 C7 C8 C9 1.3(5)
C7 C8 C9 C10 -1.2(5)
C8 C9 C10 C5 0.0(5)
C6 C5 C10 C9 1.1(4)
C3 C5 C10 C9 -177.1(3)
C3 C4 S1 O2 75.7(2)
C3 C4 S1 O1 -152.81(18)
C3 C4 S1 C1 -36.5(2)
C2 C1 S1 O2 -90.9(2)
C2 C1 S1 O1 138.3(2)
C2 C1 S1 C4 21.7(2)
